data_4333617
loop_
_publ_author_name
'Anna A. Sinelshchikova'
'Sergey E. Nefedov'
'Yulia Yu. Enakieva'
'Yulia G. Gorbunova'
'Aslan Yu. Tsivadze'
'Karl M. Kadish'
'Ping Chen'
'Alla Bessmertnykh-Lemeune'
'Christine Stern'
'Roger Guilard'

_publ_section_title
;
 Unusual Formation of a Stable 2D Copper Porphyrin Network
;
_journal_name_full 'Inorganic Chemistry'
_journal_page_first 999
_journal_page_last 1008
_journal_paper_doi 10.1021/ic302257g
_journal_volume 52
_journal_year 2013
_chemical_formula_sum 'C48 H54 Cu N4 O10 P2'
_chemical_formula_weight 972.43
_chemical_name_systematic
; 
 ? 
;
_space_group_IT_number 2
_symmetry_cell_setting triclinic
_symmetry_space_group_name_Hall '-P 1'
_symmetry_space_group_name_H-M 'P -1'
_atom_sites_solution_hydrogens geom
_atom_sites_solution_primary direct
_atom_sites_solution_secondary difmap
_audit_creation_method SHELXL-97
_cell_angle_alpha 71.456(4)
_cell_angle_beta 72.223(4)
_cell_angle_gamma 77.807(4)
_cell_formula_units_Z 1
_cell_length_a 9.657(2)
_cell_length_b 11.280(3)
_cell_length_c 11.705(3)
_cell_measurement_reflns_used 2081
_cell_measurement_temperature 173(2)
_cell_measurement_theta_max 24.70
_cell_measurement_theta_min 2.23
_cell_volume 1141.9(5)
_computing_cell_refinement 'Bruker SAINT'
_computing_data_collection 'Bruker APEX2'
_computing_data_reduction 'Bruker SAINT'
_computing_molecular_graphics 'Bruker SHELXTL'
_computing_publication_material 'Bruker SHELXTL'
_computing_structure_refinement 'SHELXL-97 (Sheldrick, 1997)'
_computing_structure_solution 'SHELXS-97 (Sheldrick, 1990)'
_diffrn_ambient_temperature 173(2)
_diffrn_measured_fraction_theta_full 0.987
_diffrn_measured_fraction_theta_max 0.987
_diffrn_measurement_device_type 'Bruker APEX-II CCD'
_diffrn_measurement_method '\f and \w scans'
_diffrn_radiation_monochromator graphite
_diffrn_radiation_source 'fine-focus sealed tube'
_diffrn_radiation_type MoK\a
_diffrn_radiation_wavelength 0.71073
_diffrn_reflns_av_R_equivalents 0.0501
_diffrn_reflns_av_sigmaI/netI 0.0774
_diffrn_reflns_limit_h_max 12
_diffrn_reflns_limit_h_min -12
_diffrn_reflns_limit_k_max 14
_diffrn_reflns_limit_k_min -14
_diffrn_reflns_limit_l_max 14
_diffrn_reflns_limit_l_min -14
_diffrn_reflns_number 10668
_diffrn_reflns_theta_full 27.00
_diffrn_reflns_theta_max 27.00
_diffrn_reflns_theta_min 2.53
_diffrn_standards_number 0
_exptl_absorpt_coefficient_mu 0.612
_exptl_absorpt_correction_T_max 0.9413
_exptl_absorpt_correction_T_min 0.9192
_exptl_absorpt_correction_type multi-scan
_exptl_absorpt_process_details sadabs
_exptl_crystal_colour blue
_exptl_crystal_density_diffrn 1.414
_exptl_crystal_description prizm
_exptl_crystal_F_000 509
_exptl_crystal_size_max 0.14
_exptl_crystal_size_mid 0.12
_exptl_crystal_size_min 0.10
_refine_diff_density_max 1.423
_refine_diff_density_min -0.901
_refine_diff_density_rms 0.116
_refine_ls_extinction_method none
_refine_ls_goodness_of_fit_ref 1.004
_refine_ls_hydrogen_treatment constr
_refine_ls_matrix_type full
_refine_ls_number_parameters 297
_refine_ls_number_reflns 4914
_refine_ls_number_restraints 48
_refine_ls_restrained_S_all 1.007
_refine_ls_R_factor_all 0.1142
_refine_ls_R_factor_gt 0.0795
_refine_ls_shift/su_max 0.000
_refine_ls_shift/su_mean 0.000
_refine_ls_structure_factor_coef Fsqd
_refine_ls_weighting_details 'calc w=1/[\s^2^(Fo^2^)+(0.1000P)^2^+3.2000P] where P=(Fo^2^+2Fc^2^)/3'
_refine_ls_weighting_scheme calc
_refine_ls_wR_factor_gt 0.1877
_refine_ls_wR_factor_ref 0.2100
_reflns_number_gt 3357
_reflns_number_total 4914
_reflns_threshold_expression >2sigma(I)
_cod_data_source_file ic302257g_si_004.cif
_cod_data_source_block 1
_cod_database_code 4333617

loop_
_symmetry_equiv_pos_as_xyz
'x, y, z'
'-x, -y, -z'

loop_
_atom_site_label
_atom_site_type_symbol
_atom_site_fract_x
_atom_site_fract_y
_atom_site_fract_z
_atom_site_U_iso_or_equiv
_atom_site_adp_type
_atom_site_occupancy
_atom_site_symmetry_multiplicity
_atom_site_calc_flag
_atom_site_refinement_flags
Cu1 Cu 0.0000 0.0000 0.0000 0.0232(2) Uani 1 2 d S
P1 P 0.42815(13) 0.24644(11) -0.33223(10) 0.0265(3) Uani 1 1 d .
O1 O 0.4778(4) 0.3417(3) -0.2989(3) 0.0367(9) Uani 1 1 d .
O2 O 0.3655(4) 0.2952(3) -0.4497(3) 0.0327(8) Uani 1 1 d .
O3 O 0.5592(4) 0.1419(3) -0.3693(3) 0.0358(8) Uani 1 1 d .
N1 N 0.1065(4) 0.1392(3) -0.0076(3) 0.0232(8) Uani 1 1 d .
N2 N 0.1237(4) -0.0014(4) -0.1724(3) 0.0243(8) Uani 1 1 d .
C1 C 0.2165(5) 0.1978(4) -0.1039(4) 0.0241(10) Uani 1 1 d .
C2 C 0.2552(5) 0.2972(5) -0.0713(4) 0.0298(11) Uani 1 1 d .
H2A H 0.3274 0.3512 -0.1213 0.036 Uiso 1 1 calc R
C3 C 0.2809(5) 0.1635(4) -0.2170(4) 0.0246(10) Uani 1 1 d .
C4 C 0.2363(5) 0.0701(4) -0.2467(4) 0.0262(10) Uani 1 1 d .
C5 C 0.3006(6) 0.0316(5) -0.3606(4) 0.0328(11) Uani 1 1 d .
H5A H 0.3790 0.0659 -0.4272 0.039 Uiso 1 1 calc R
C6 C 0.2294(6) -0.0612(5) -0.3552(4) 0.0337(12) Uani 1 1 d .
H6A H 0.2485 -0.1051 -0.4166 0.040 Uiso 1 1 calc R
C7 C 0.1182(5) -0.0813(4) -0.2381(4) 0.0275(10) Uani 1 1 d .
C8 C 0.0254(5) -0.1741(4) -0.1982(4) 0.0274(10) Uani 1 1 d .
C9 C -0.0771(5) -0.2006(4) -0.0838(4) 0.0260(10) Uani 1 1 d .
C10 C -0.1693(6) -0.2993(5) -0.0444(4) 0.0306(11) Uani 1 1 d .
H10A H -0.1698 -0.3550 -0.0904 0.037 Uiso 1 1 calc R
C11 C 0.0408(5) -0.2511(5) -0.2862(4) 0.0291(11) Uani 1 1 d .
C12 C -0.0256(7) -0.2069(6) -0.3837(5) 0.0466(15) Uani 1 1 d .
H12A H -0.0858 -0.1278 -0.3929 0.056 Uiso 1 1 calc R
C13 C -0.0062(8) -0.2757(7) -0.4687(6) 0.0558(17) Uani 1 1 d .
H13A H -0.0538 -0.2448 -0.5344 0.067 Uiso 1 1 calc R
C14 C 0.0831(7) -0.3890(6) -0.4559(5) 0.0469(15) Uani 1 1 d .
H14A H 0.0999 -0.4353 -0.5150 0.056 Uiso 1 1 calc R
C15 C 0.1481(7) -0.4358(6) -0.3587(6) 0.0487(15) Uani 1 1 d .
H15A H 0.2082 -0.5149 -0.3496 0.058 Uiso 1 1 calc R
C16 C 0.1259(6) -0.3670(5) -0.2735(5) 0.0404(13) Uani 1 1 d .
H16A H 0.1700 -0.4003 -0.2056 0.049 Uiso 1 1 calc R
C17 C 0.4494(10) 0.3732(8) -0.5657(5) 0.0726(17) Uani 1 1 d U
H17A H 0.4178 0.4635 -0.5694 0.087 Uiso 1 1 calc R
H17B H 0.5550 0.3548 -0.5683 0.087 Uiso 1 1 calc R
C18 C 0.4259(10) 0.3472(8) -0.6712(6) 0.0748(17) Uani 1 1 d U
H18A H 0.4897 0.3930 -0.7484 0.112 Uiso 1 1 calc R
H18B H 0.3232 0.3744 -0.6735 0.112 Uiso 1 1 calc R
H18C H 0.4489 0.2565 -0.6632 0.112 Uiso 1 1 calc R
C19 C 0.6731(7) 0.1005(8) -0.3036(7) 0.0689(16) Uani 1 1 d U
H19A H 0.6953 0.1733 -0.2853 0.083 Uiso 1 1 calc R
H19B H 0.7634 0.0663 -0.3570 0.083 Uiso 1 1 calc R
C20 C 0.6272(8) 0.0016(8) -0.1845(7) 0.0711(16) Uani 1 1 d U
H20A H 0.7033 -0.0208 -0.1392 0.107 Uiso 1 1 calc R
H20B H 0.6131 -0.0733 -0.2029 0.107 Uiso 1 1 calc R
H20C H 0.5351 0.0339 -0.1333 0.107 Uiso 1 1 calc R
O4 O 0.1918(5) -0.1938(5) 0.0956(5) 0.0722(9) Uani 1 1 d U
O5 O 0.3118(6) -0.4413(5) 0.0789(5) 0.0743(9) Uani 1 1 d U
C21 C 0.3391(9) -0.2191(8) 0.0285(8) 0.0751(10) Uani 1 1 d U
H21A H 0.3655 -0.1453 -0.0435 0.090 Uiso 1 1 calc R
H21B H 0.4047 -0.2322 0.0832 0.090 Uiso 1 1 calc R
C22 C 0.3610(9) -0.3265(8) -0.0148(8) 0.0754(10) Uani 1 1 d U
H22A H 0.4670 -0.3445 -0.0532 0.091 Uiso 1 1 calc R
H22B H 0.3095 -0.3062 -0.0812 0.091 Uiso 1 1 calc R
C23 C 0.1577(9) -0.4028(8) 0.1386(8) 0.0745(10) Uani 1 1 d U
H23A H 0.0996 -0.3802 0.0764 0.089 Uiso 1 1 calc R
H23B H 0.1185 -0.4755 0.2066 0.089 Uiso 1 1 calc R
C24 C 0.1392(9) -0.3023(8) 0.1870(7) 0.0735(10) Uani 1 1 d U
H24A H 0.1916 -0.3266 0.2533 0.088 Uiso 1 1 calc R
H24B H 0.0337 -0.2821 0.2254 0.088 Uiso 1 1 calc R

loop_
_atom_site_aniso_label
_atom_site_aniso_U_11
_atom_site_aniso_U_22
_atom_site_aniso_U_33
_atom_site_aniso_U_23
_atom_site_aniso_U_13
_atom_site_aniso_U_12
Cu1 0.0274(5) 0.0226(4) 0.0155(4) -0.0083(3) 0.0069(3) -0.0084(3)
P1 0.0278(7) 0.0265(7) 0.0183(6) -0.0047(5) 0.0055(5) -0.0083(5)
O1 0.038(2) 0.040(2) 0.0255(17) -0.0096(15) 0.0095(15) -0.0177(17)
O2 0.0339(19) 0.0321(19) 0.0231(16) -0.0019(14) 0.0044(14) -0.0111(15)
O3 0.0280(19) 0.041(2) 0.0299(18) -0.0106(15) 0.0054(14) -0.0028(16)
N1 0.026(2) 0.0226(19) 0.0156(17) -0.0070(14) 0.0059(15) -0.0047(16)
N2 0.027(2) 0.023(2) 0.0188(17) -0.0087(15) 0.0056(15) -0.0053(16)
C1 0.026(2) 0.023(2) 0.019(2) -0.0069(17) 0.0022(18) -0.0039(19)
C2 0.031(3) 0.032(3) 0.023(2) -0.0094(19) 0.0063(19) -0.014(2)
C3 0.027(2) 0.023(2) 0.018(2) -0.0057(17) 0.0028(17) -0.0018(19)
C4 0.027(2) 0.024(2) 0.019(2) -0.0047(18) 0.0053(18) -0.0022(19)
C5 0.035(3) 0.032(3) 0.024(2) -0.010(2) 0.010(2) -0.009(2)
C6 0.041(3) 0.033(3) 0.021(2) -0.014(2) 0.010(2) -0.011(2)
C7 0.032(3) 0.026(2) 0.019(2) -0.0080(18) 0.0047(18) -0.007(2)
C8 0.033(3) 0.025(2) 0.022(2) -0.0108(18) 0.0011(19) -0.003(2)
C9 0.031(2) 0.025(2) 0.021(2) -0.0112(18) 0.0002(18) -0.0034(19)
C10 0.035(3) 0.034(3) 0.024(2) -0.015(2) 0.003(2) -0.012(2)
C11 0.031(3) 0.033(3) 0.022(2) -0.0115(19) 0.0053(19) -0.011(2)
C12 0.057(4) 0.046(3) 0.041(3) -0.023(3) -0.016(3) 0.008(3)
C13 0.061(4) 0.075(5) 0.042(3) -0.033(3) -0.010(3) -0.011(4)
C14 0.048(3) 0.057(4) 0.042(3) -0.036(3) 0.011(3) -0.020(3)
C15 0.053(4) 0.041(3) 0.054(4) -0.028(3) 0.001(3) -0.005(3)
C16 0.043(3) 0.039(3) 0.040(3) -0.019(2) -0.006(2) -0.001(2)
C17 0.092(4) 0.095(4) 0.024(2) -0.002(2) 0.004(2) -0.048(3)
C18 0.094(4) 0.097(4) 0.026(2) -0.002(2) 0.004(2) -0.047(3)
C19 0.037(3) 0.085(4) 0.060(3) -0.003(3) -0.005(2) 0.010(3)
C20 0.039(3) 0.086(4) 0.061(3) -0.002(3) -0.005(2) 0.010(3)
O4 0.0565(17) 0.0720(19) 0.0671(18) -0.0189(15) 0.0112(14) -0.0047(15)
O5 0.0607(17) 0.0737(19) 0.0703(18) -0.0240(15) 0.0110(14) -0.0048(15)
C21 0.0590(18) 0.074(2) 0.0695(19) -0.0192(15) 0.0121(15) -0.0044(16)
C22 0.0604(18) 0.075(2) 0.0703(19) -0.0220(15) 0.0119(15) -0.0046(16)
C23 0.0601(18) 0.073(2) 0.0702(19) -0.0213(15) 0.0110(15) -0.0050(16)
C24 0.0581(18) 0.073(2) 0.0684(19) -0.0194(15) 0.0118(15) -0.0041(16)

loop_
_atom_type_symbol
_atom_type_description
_atom_type_scat_dispersion_real
_atom_type_scat_dispersion_imag
_atom_type_scat_source
C C 0.0033 0.0016 'International Tables Vol C Tables 4.2.6.8 and 6.1.1.4'
H H 0.0000 0.0000 'International Tables Vol C Tables 4.2.6.8 and 6.1.1.4'
N N 0.0061 0.0033 'International Tables Vol C Tables 4.2.6.8 and 6.1.1.4'
O O 0.0106 0.0060 'International Tables Vol C Tables 4.2.6.8 and 6.1.1.4'
P P 0.1023 0.0942 'International Tables Vol C Tables 4.2.6.8 and 6.1.1.4'
Cu Cu 0.3201 1.2651 'International Tables Vol C Tables 4.2.6.8 and 6.1.1.4'

loop_
_geom_angle_atom_site_label_1
_geom_angle_atom_site_label_2
_geom_angle_atom_site_label_3
_geom_angle
_geom_angle_site_symmetry_1
_geom_angle_site_symmetry_3
N2 Cu1 N2 180.0 2 .
N2 Cu1 N1 91.46(14) 2 .
N2 Cu1 N1 88.54(14) . .
N2 Cu1 N1 88.53(14) 2 2
N2 Cu1 N1 91.46(14) . 2
N1 Cu1 N1 180.0 . 2
O1 P1 O2 115.7(2) . .
O1 P1 O3 111.9(2) . .
O2 P1 O3 102.34(19) . .
O1 P1 C3 117.0(2) . .
O2 P1 C3 101.4(2) . .
O3 P1 C3 107.0(2) . .
C17 O2 P1 119.6(4) . .
C19 O3 P1 119.6(4) . .
C9 N1 C1 105.5(4) 2 .
C9 N1 Cu1 125.4(3) 2 .
C1 N1 Cu1 129.0(3) . .
C7 N2 C4 105.7(4) . .
C7 N2 Cu1 125.6(3) . .
C4 N2 Cu1 128.5(3) . .
N1 C1 C3 124.5(4) . .
N1 C1 C2 110.0(4) . .
C3 C1 C2 125.5(4) . .
C10 C2 C1 107.3(4) 2 .
C4 C3 C1 123.6(4) . .
C4 C3 P1 117.2(3) . .
C1 C3 P1 119.1(3) . .
C3 C4 N2 125.7(4) . .
C3 C4 C5 125.1(4) . .
N2 C4 C5 109.2(4) . .
C6 C5 C4 107.8(4) . .
C5 C6 C7 106.8(4) . .
N2 C7 C8 126.4(4) . .
N2 C7 C6 110.4(4) . .
C8 C7 C6 123.2(4) . .
C9 C8 C7 124.8(4) . .
C9 C8 C11 118.5(4) . .
C7 C8 C11 116.7(4) . .
N1 C9 C8 126.3(4) 2 .
N1 C9 C10 110.4(4) 2 .
C8 C9 C10 123.3(4) . .
C2 C10 C9 106.8(4) 2 .
C16 C11 C12 118.3(5) . .
C16 C11 C8 120.3(5) . .
C12 C11 C8 121.4(5) . .
C11 C12 C13 121.4(6) . .
C14 C13 C12 118.9(6) . .
C15 C14 C13 120.6(5) . .
C14 C15 C16 119.8(6) . .
C11 C16 C15 120.9(6) . .
C18 C17 O2 109.7(6) . .
O3 C19 C20 111.0(6) . .
C21 O4 C24 112.1(6) . .
C22 O5 C23 104.5(6) . .
C22 C21 O4 111.9(7) . .
C21 C22 O5 116.1(7) . .
C24 C23 O5 113.6(7) . .
C23 C24 O4 112.6(7) . .

loop_
_geom_bond_atom_site_label_1
_geom_bond_atom_site_label_2
_geom_bond_distance
_geom_bond_site_symmetry_2
Cu1 N2 2.010(3) 2
Cu1 N2 2.010(3) .
Cu1 N1 2.017(4) .
Cu1 N1 2.017(4) 2
P1 O1 1.461(4) .
P1 O2 1.564(4) .
P1 O3 1.593(4) .
P1 C3 1.818(5) .
O2 C17 1.464(7) .
O3 C19 1.446(8) .
N1 C9 1.382(6) 2
N1 C1 1.388(5) .
N2 C7 1.377(6) .
N2 C4 1.391(6) .
C1 C3 1.418(6) .
C1 C2 1.442(6) .
C2 C10 1.359(6) 2
C3 C4 1.390(7) .
C4 C5 1.449(6) .
C5 C6 1.344(7) .
C6 C7 1.445(6) .
C7 C8 1.396(7) .
C8 C9 1.387(6) .
C8 C11 1.504(6) .
C9 N1 1.382(6) 2
C9 C10 1.444(7) .
C10 C2 1.359(6) 2
C11 C16 1.380(7) .
C11 C12 1.382(8) .
C12 C13 1.394(8) .
C13 C14 1.375(9) .
C14 C15 1.372(9) .
C15 C16 1.390(8) .
C17 C18 1.446(10) .
C19 C20 1.491(10) .
O4 C21 1.418(8) .
O4 C24 1.414(9) .
O5 C22 1.464(9) .
O5 C23 1.476(9) .
C21 C22 1.409(11) .
C23 C24 1.377(11) .
